data_2021436
loop_
_publ_author_name
'Borodi, Gheorghe'
'Turza, Alexandru'
'Onija, Oana'
'Bende, Attila'

_publ_section_title
;
 Succinic, fumaric, adipic and oxalic acid cocrystals of promethazine
 hydrochloride
;
_journal_coeditor_code QP3016
_journal_issue 2
_journal_name_full 'Acta Crystallographica Section C'
_journal_page_first 107
_journal_page_last 119
_journal_paper_doi 10.1107/S2053229618017904
_journal_volume 75
_journal_year 2019
_chemical_formula_iupac '2C17 H21 N2 S +, 2Cl -, C4 H4 O4'
_chemical_formula_moiety '2(C17 H21 N2 S +), 2(Cl -), C4 H4 O4'
_chemical_formula_sum 'C38 H46 Cl2 N4 O4 S2'
_chemical_formula_weight 757.80
_chemical_name_common
;
Promethazine Hydrochloride fumaric acid
;
_chemical_name_systematic
;
<i>N</i>,<i>N</i>-Dimethyl-1-(10<i>H</i>-phenothiazin-10-yl)propan-2-aminium
chloride fumaric acid monosolvate
;
_space_group_crystal_system monoclinic
_space_group_IT_number 14
_space_group_name_Hall '-P 2ybc'
_space_group_name_H-M_alt 'P 1 21/c 1'
_symmetry_space_group_name_Hall '-P 2ybc'
_symmetry_space_group_name_H-M 'P 1 21/c 1'
_atom_sites_solution_hydrogens geom
_atom_sites_solution_primary dual
_audit_creation_method
;
Olex2 1.2
(compiled 2018.05.29 svn.r3508 for OlexSys, GUI svn.r5506)
;
_cell_angle_alpha 90
_cell_angle_beta 102.920(3)
_cell_angle_gamma 90
_cell_formula_units_Z 2
_cell_length_a 8.7741(3)
_cell_length_b 25.8762(7)
_cell_length_c 8.6007(3)
_cell_measurement_reflns_used 3861
_cell_measurement_temperature 103(2)
_cell_measurement_theta_max 71.0270
_cell_measurement_theta_min 3.4060
_cell_volume 1903.27(11)
_computing_cell_refinement
;
CrysAlis PRO (Agilent, 2012)
;
_computing_data_collection
;
CrysAlis PRO (Agilent, 2012)
;
_computing_data_reduction
;
CrysAlis PRO (Agilent, 2012)
;
_computing_molecular_graphics
;
OLEX2 (Dolomanov <i>et al.</i>, 2009)
;
_computing_publication_material
;
OLEX2 (Dolomanov <i>et al.</i>, 2009)
;
_computing_structure_refinement
;
SHELXL2016 (Sheldrick, 2015b)
;
_computing_structure_solution
;
SHELXT (Sheldrick, 2015a)
;
_diffrn_ambient_temperature 103.15
_diffrn_measured_fraction_theta_full 0.998
_diffrn_measured_fraction_theta_max 0.981
_diffrn_measurement_device_type 'Agilent SuperNova Dual Source diffractometer with an Eos detector'
_diffrn_measurement_method '\w scans'
_diffrn_radiation_type CuK\a
_diffrn_radiation_wavelength 1.54184
_diffrn_reflns_av_R_equivalents 0.0347
_diffrn_reflns_av_unetI/netI 0.0409
_diffrn_reflns_limit_h_max 9
_diffrn_reflns_limit_h_min -10
_diffrn_reflns_limit_k_max 31
_diffrn_reflns_limit_k_min -31
_diffrn_reflns_limit_l_max 10
_diffrn_reflns_limit_l_min -9
_diffrn_reflns_number 9870
_diffrn_reflns_theta_full 67.684
_diffrn_reflns_theta_max 71.722
_diffrn_reflns_theta_min 3.416
_diffrn_source 'SuperNova (Cu) X-ray Source'
_exptl_absorpt_coefficient_mu 2.919
_exptl_absorpt_correction_T_max 1.00000
_exptl_absorpt_correction_T_min 0.65042
_exptl_absorpt_correction_type multi-scan
_exptl_absorpt_process_details
;
(CrysAlis PRO; Agilent, 2012)
;
_exptl_crystal_colour blue
_exptl_crystal_density_diffrn 1.322
_exptl_crystal_description plate
_exptl_crystal_F_000 800
_exptl_crystal_size_max 0.15
_exptl_crystal_size_mid 0.12
_exptl_crystal_size_min 0.08
_refine_diff_density_max 0.387
_refine_diff_density_min -0.237
_refine_ls_extinction_method none
_refine_ls_goodness_of_fit_ref 1.075
_refine_ls_hydrogen_treatment constr
_refine_ls_matrix_type full
_refine_ls_number_parameters 230
_refine_ls_number_reflns 3654
_refine_ls_number_restraints 0
_refine_ls_restrained_S_all 1.075
_refine_ls_R_factor_all 0.0527
_refine_ls_R_factor_gt 0.0401
_refine_ls_shift/su_max 0.001
_refine_ls_shift/su_mean 0.000
_refine_ls_structure_factor_coef Fsqd
_refine_ls_weighting_details 'w=1/[\s^2^(Fo^2^)+(0.0498P)^2^+0.6635P] where P=(Fo^2^+2Fc^2^)/3'
_refine_ls_weighting_scheme calc
_refine_ls_wR_factor_gt 0.0991
_refine_ls_wR_factor_ref 0.1074
_reflns_number_gt 3024
_reflns_number_total 3654
_reflns_threshold_expression 'I > 2\s(I)'
_cod_data_source_file qp3016sup1.cif
_cod_data_source_block Promethazine_Hydrochloride_fumaric_acid
_cod_depositor_comments
;
Adding full bibliography for 2021435--2021439.cif.

2019-10-23
Z value and formula fixed to values more according to usual
chemical conventions.                 miguel
;
_cod_original_formula_sum 'C19 H23 Cl N2 O2 S'
_cod_original_formula_weight 378.90
_cod_original_formula_moiety 'C17 H21 N2 S +, Cl -, 0.5(C4 H4 O4)'
_cod_original_formula_iupac 'C17 H21 N2 S +, Cl -, 0.5C4 H4 O4'
_cod_original_formula_units_Z 4
_cod_database_code 2021436
_cod_database_fobs_code 2021436
_shelx_space_group_comment
;
The symmetry employed for this shelxl refinement is uniquely defined
by the following loop, which should always be used as a source of
symmetry information in preference to the above space-group names.
They are only intended as comments.
;
_shelx_estimated_absorpt_t_min 0.669
_shelx_estimated_absorpt_t_max 0.800

loop_
_space_group_symop_operation_xyz
'x, y, z'
'-x, y+1/2, -z+1/2'
'-x, -y, -z'
'x, -y-1/2, z-1/2'

loop_
_atom_site_type_symbol
_atom_site_label
_atom_site_fract_x
_atom_site_fract_y
_atom_site_fract_z
_atom_site_U_iso_or_equiv
_atom_site_adp_type
_atom_site_calc_flag
_atom_site_occupancy
Cl Cl1 0.59657(6) 0.28887(2) 0.62952(6) 0.02544(14) Uani d 1
S S1 1.10822(6) 0.06567(2) 0.80625(6) 0.02669(15) Uani d 1
O O1 0.6268(2) 0.39570(6) 0.51261(18) 0.0343(4) Uani d 1
H H1 0.615569 0.366840 0.553321 0.051 Uiso calc 1
O O2 0.4920(2) 0.42424(6) 0.68880(19) 0.0379(4) Uani d 1
N N2 0.47430(19) 0.17785(6) 0.58797(19) 0.0193(4) Uani d 1
H H2 0.513918 0.214093 0.588292 0.023 Uiso calc 1
N N1 0.8853(2) 0.13716(7) 0.6029(2) 0.0231(4) Uani d 1
C C12 0.9677(2) 0.16021(8) 0.7469(2) 0.0205(4) Uani d 1
C C13 0.7316(2) 0.15772(8) 0.5268(2) 0.0219(4) Uani d 1
H H13A 0.696148 0.142805 0.418699 0.026 Uiso calc 1
H H13B 0.737065 0.195745 0.516607 0.026 Uiso calc 1
C C9 1.1380(3) 0.20322(8) 1.0312(3) 0.0275(5) Uani d 1
H H9 1.195651 0.217915 1.127780 0.033 Uiso calc 1
C C1 0.9683(2) 0.10615(8) 0.5153(2) 0.0213(4) Uani d 1
C C14 0.6169(2) 0.14337(8) 0.6306(2) 0.0201(4) Uani d 1
H H14 0.669555 0.150391 0.744270 0.024 Uiso calc 1
C C6 1.0802(2) 0.07126(8) 0.5965(3) 0.0232(4) Uani d 1
C C11 0.9401(2) 0.21104(8) 0.7884(2) 0.0235(4) Uani d 1
H H11 0.864079 0.231418 0.718821 0.028 Uiso calc 1
C C8 1.1682(2) 0.15298(8) 0.9901(2) 0.0246(5) Uani d 1
H H8 1.248191 0.133448 1.057530 0.030 Uiso calc 1
C C16 0.3733(3) 0.16873(9) 0.4259(2) 0.0251(5) Uani d 1
H H16A 0.324335 0.134591 0.422720 0.038 Uiso calc 1
H H16B 0.437385 0.170248 0.346149 0.038 Uiso calc 1
H H16C 0.291975 0.195355 0.402487 0.038 Uiso calc 1
C C10 1.0234(3) 0.23178(8) 0.9306(3) 0.0259(5) Uani d 1
H H10 1.001616 0.265988 0.959406 0.031 Uiso calc 1
C C2 0.9432(3) 0.10878(8) 0.3493(3) 0.0254(5) Uani d 1
H H2A 0.870865 0.133139 0.292073 0.030 Uiso calc 1
C C15 0.5759(3) 0.08621(8) 0.6162(3) 0.0265(5) Uani d 1
H H15A 0.530194 0.077813 0.504359 0.040 Uiso calc 1
H H15B 0.500270 0.078355 0.681202 0.040 Uiso calc 1
H H15C 0.670774 0.065638 0.653647 0.040 Uiso calc 1
C C5 1.1637(3) 0.03982(8) 0.5144(3) 0.0287(5) Uani d 1
H H5 1.241319 0.017009 0.571243 0.034 Uiso calc 1
C C7 1.0817(2) 0.13133(8) 0.8510(2) 0.0217(4) Uani d 1
C C19 0.5505(3) 0.48184(8) 0.4937(3) 0.0290(5) Uani d 1
H H19 0.623938 0.487866 0.429615 0.035 Uiso calc 1
C C18 0.5526(3) 0.43161(8) 0.5773(3) 0.0291(5) Uani d 1
C C17 0.3800(2) 0.17549(8) 0.7126(2) 0.0249(5) Uani d 1
H H17A 0.443790 0.187410 0.814777 0.037 Uiso calc 1
H H17B 0.346564 0.139798 0.723629 0.037 Uiso calc 1
H H17C 0.287802 0.197718 0.681202 0.037 Uiso calc 1
C C4 1.1335(3) 0.04180(8) 0.3493(3) 0.0316(5) Uani d 1
H H4 1.188329 0.019686 0.292528 0.038 Uiso calc 1
C C3 1.0230(3) 0.07614(9) 0.2672(3) 0.0300(5) Uani d 1
H H3 1.001784 0.077308 0.154042 0.036 Uiso calc 1

loop_
_atom_site_aniso_label
_atom_site_aniso_U_11
_atom_site_aniso_U_22
_atom_site_aniso_U_33
_atom_site_aniso_U_12
_atom_site_aniso_U_13
_atom_site_aniso_U_23
Cl1 0.0274(3) 0.0233(2) 0.0248(3) 0.0006(2) 0.0040(2) -0.00080(18)
S1 0.0271(3) 0.0257(3) 0.0265(3) 0.0018(2) 0.0044(2) 0.0031(2)
O1 0.0505(11) 0.0277(8) 0.0265(8) -0.0010(8) 0.0122(7) 0.0027(6)
O2 0.0551(11) 0.0319(8) 0.0306(9) -0.0015(8) 0.0177(8) 0.0028(7)
N2 0.0163(9) 0.0252(8) 0.0170(8) 0.0006(7) 0.0050(7) 0.0021(6)
N1 0.0156(9) 0.0334(9) 0.0201(8) 0.0043(7) 0.0034(7) -0.0023(7)
C12 0.0159(10) 0.0290(10) 0.0188(9) -0.0011(8) 0.0084(8) 0.0011(8)
C13 0.0156(10) 0.0316(10) 0.0186(9) 0.0012(8) 0.0042(8) -0.0003(8)
C9 0.0268(12) 0.0354(11) 0.0193(10) -0.0046(9) 0.0029(9) -0.0012(9)
C1 0.0153(10) 0.0265(10) 0.0243(10) -0.0052(8) 0.0089(8) -0.0042(8)
C14 0.0150(10) 0.0276(10) 0.0178(9) 0.0022(8) 0.0038(8) 0.0012(8)
C6 0.0192(11) 0.0256(10) 0.0264(10) -0.0048(8) 0.0084(9) -0.0014(8)
C11 0.0199(11) 0.0306(11) 0.0219(10) 0.0031(9) 0.0085(9) 0.0030(8)
C8 0.0199(11) 0.0327(11) 0.0207(10) -0.0006(9) 0.0035(8) 0.0051(8)
C16 0.0211(11) 0.0361(11) 0.0174(10) 0.0023(9) 0.0026(8) 0.0018(8)
C10 0.0248(12) 0.0284(10) 0.0264(11) 0.0009(9) 0.0100(9) 0.0002(8)
C2 0.0211(11) 0.0326(11) 0.0240(10) -0.0049(9) 0.0084(9) -0.0019(9)
C15 0.0255(12) 0.0255(10) 0.0290(11) 0.0022(9) 0.0071(9) 0.0013(8)
C5 0.0231(12) 0.0248(10) 0.0397(13) -0.0029(9) 0.0101(10) -0.0035(9)
C7 0.0191(10) 0.0256(10) 0.0226(10) -0.0007(8) 0.0090(8) 0.0032(8)
C19 0.0376(14) 0.0278(10) 0.0213(10) -0.0090(9) 0.0063(9) -0.0014(8)
C18 0.0352(13) 0.0287(11) 0.0219(10) -0.0081(10) 0.0033(10) -0.0009(9)
C17 0.0201(11) 0.0343(11) 0.0224(10) 0.0024(9) 0.0095(9) 0.0014(8)
C4 0.0295(13) 0.0280(11) 0.0433(14) -0.0079(9) 0.0205(11) -0.0101(10)
C3 0.0312(13) 0.0345(11) 0.0283(11) -0.0084(10) 0.0153(10) -0.0069(9)

loop_
_atom_type_symbol
_atom_type_description
_atom_type_scat_dispersion_real
_atom_type_scat_dispersion_imag
_atom_type_scat_source
C C 0.0181 0.0091 'International Tables Vol C Tables 4.2.6.8 and 6.1.1.4'
H H 0.0000 0.0000 'International Tables Vol C Tables 4.2.6.8 and 6.1.1.4'
Cl Cl 0.3639 0.7018 'International Tables Vol C Tables 4.2.6.8 and 6.1.1.4'
N N 0.0311 0.0180 'International Tables Vol C Tables 4.2.6.8 and 6.1.1.4'
O O 0.0492 0.0322 'International Tables Vol C Tables 4.2.6.8 and 6.1.1.4'
S S 0.3331 0.5567 'International Tables Vol C Tables 4.2.6.8 and 6.1.1.4'

loop_
_geom_angle_atom_site_label_1
_geom_angle_atom_site_label_2
_geom_angle_atom_site_label_3
_geom_angle_site_symmetry_1
_geom_angle
C7 S1 C6 . 98.52(9)
C18 O1 H1 . 109.5
C14 N2 H2 . 106.5
C16 N2 H2 . 106.5
C16 N2 C14 . 114.75(16)
C16 N2 C17 . 110.79(16)
C17 N2 H2 . 106.5
C17 N2 C14 . 111.24(15)
C12 N1 C13 . 118.49(16)
C1 N1 C12 . 118.86(17)
C1 N1 C13 . 120.22(16)
C11 C12 N1 . 122.36(18)
C11 C12 C7 . 118.57(18)
C7 C12 N1 . 119.06(18)
N1 C13 H13A . 110.1
N1 C13 H13B . 110.1
N1 C13 C14 . 108.12(16)
H13A C13 H13B . 108.4
C14 C13 H13A . 110.1
C14 C13 H13B . 110.1
C8 C9 H9 . 120.2
C10 C9 H9 . 120.2
C10 C9 C8 . 119.6(2)
C6 C1 N1 . 119.30(18)
C2 C1 N1 . 122.43(19)
C2 C1 C6 . 118.28(19)
N2 C14 C13 . 109.31(15)
N2 C14 H14 . 107.8
N2 C14 C15 . 112.69(16)
C13 C14 H14 . 107.8
C15 C14 C13 . 111.24(17)
C15 C14 H14 . 107.8
C1 C6 S1 . 118.86(16)
C5 C6 S1 . 120.08(17)
C5 C6 C1 . 121.0(2)
C12 C11 H11 . 119.9
C10 C11 C12 . 120.20(19)
C10 C11 H11 . 119.9
C9 C8 H8 . 120.0
C7 C8 C9 . 120.03(19)
C7 C8 H8 . 120.0
N2 C16 H16A . 109.5
N2 C16 H16B . 109.5
N2 C16 H16C . 109.5
H16A C16 H16B . 109.5
H16A C16 H16C . 109.5
H16B C16 H16C . 109.5
C9 C10 C11 . 120.7(2)
C9 C10 H10 . 119.6
C11 C10 H10 . 119.6
C1 C2 H2A . 119.7
C3 C2 C1 . 120.6(2)
C3 C2 H2A . 119.7
C14 C15 H15A . 109.5
C14 C15 H15B . 109.5
C14 C15 H15C . 109.5
H15A C15 H15B . 109.5
H15A C15 H15C . 109.5
H15B C15 H15C . 109.5
C6 C5 H5 . 120.1
C4 C5 C6 . 119.8(2)
C4 C5 H5 . 120.1
C12 C7 S1 . 118.90(15)
C8 C7 S1 . 120.25(16)
C8 C7 C12 . 120.80(19)
C19 C19 H19 3_666 119.2
C19 C19 C18 3_666 121.5(3)
C18 C19 H19 . 119.2
O1 C18 C19 . 111.4(2)
O2 C18 O1 . 124.4(2)
O2 C18 C19 . 124.2(2)
N2 C17 H17A . 109.5
N2 C17 H17B . 109.5
N2 C17 H17C . 109.5
H17A C17 H17B . 109.5
H17A C17 H17C . 109.5
H17B C17 H17C . 109.5
C5 C4 H4 . 120.1
C5 C4 C3 . 119.8(2)
C3 C4 H4 . 120.1
C2 C3 H3 . 119.8
C4 C3 C2 . 120.4(2)
C4 C3 H3 . 119.8

loop_
_geom_bond_atom_site_label_1
_geom_bond_atom_site_label_2
_geom_bond_site_symmetry_2
_geom_bond_distance
S1 C6 . 1.771(2)
S1 C7 . 1.769(2)
O1 H1 . 0.8400
O1 C18 . 1.326(3)
O2 C18 . 1.211(3)
N2 H2 . 1.0000
N2 C14 . 1.514(2)
N2 C16 . 1.494(2)
N2 C17 . 1.495(2)
N1 C12 . 1.418(3)
N1 C13 . 1.461(3)
N1 C1 . 1.409(3)
C12 C11 . 1.398(3)
C12 C7 . 1.401(3)
C13 H13A . 0.9900
C13 H13B . 0.9900
C13 C14 . 1.533(3)
C9 H9 . 0.9500
C9 C8 . 1.388(3)
C9 C10 . 1.385(3)
C1 C6 . 1.400(3)
C1 C2 . 1.397(3)
C14 H14 . 1.0000
C14 C15 . 1.521(3)
C6 C5 . 1.389(3)
C11 H11 . 0.9500
C11 C10 . 1.385(3)
C8 H8 . 0.9500
C8 C7 . 1.384(3)
C16 H16A . 0.9800
C16 H16B . 0.9800
C16 H16C . 0.9800
C10 H10 . 0.9500
C2 H2A . 0.9500
C2 C3 . 1.386(3)
C15 H15A . 0.9800
C15 H15B . 0.9800
C15 H15C . 0.9800
C5 H5 . 0.9500
C5 C4 . 1.386(3)
C19 C19 3_666 1.312(5)
C19 H19 . 0.9500
C19 C18 . 1.483(3)
C17 H17A . 0.9800
C17 H17B . 0.9800
C17 H17C . 0.9800
C4 H4 . 0.9500
C4 C3 . 1.386(3)
C3 H3 . 0.9500
